data_7049105
loop_
_publ_author_name
'Bresien, Jonas'
'Goicoechea, Jose M.'
'Hinz, Alexander'
'Scharnh\"olz, Moritz T'
'Schulz, Axel'
'Suhrbier, Tim'
'Villinger, Alexander'

_publ_section_title
;
 Increasing steric demand through flexible bulk - primary phosphanes with
 2,6-bis(benzhydryl)phenyl backbones.
;
_journal_issue 11
_journal_name_full 'Dalton transactions (Cambridge, England : 2003)'
_journal_page_first 3786
_journal_page_last 3794
_journal_paper_doi 10.1039/c9dt00399a
_journal_volume 48
_journal_year 2019
_chemical_formula_moiety 'C36 H33 I'
_chemical_formula_sum 'C36 H33 I'
_chemical_formula_weight 592.52
_space_group_crystal_system orthorhombic
_space_group_IT_number 62
_space_group_name_Hall '-P 2ac 2n'
_space_group_name_H-M_alt 'P n m a'
_symmetry_space_group_name_Hall '-P 2ac 2n'
_symmetry_space_group_name_H-M 'P n m a'
_atom_sites_solution_hydrogens geom
_audit_creation_method SHELXL-2014/7
_audit_update_record
;
2019-01-28 deposited with the CCDC.    2019-02-20 downloaded from the CCDC.
;
_cell_angle_alpha 90
_cell_angle_beta 90
_cell_angle_gamma 90
_cell_formula_units_Z 4
_cell_length_a 19.0070(19)
_cell_length_b 24.840(2)
_cell_length_c 5.9476(6)
_cell_measurement_reflns_used 9865
_cell_measurement_temperature 123(2)
_cell_measurement_theta_max 34.40
_cell_measurement_theta_min 3.28
_cell_volume 2808.1(5)
_computing_cell_refinement 'Bruker Apex V7.51A'
_computing_data_collection 'Bruker Apex V7.51A'
_computing_data_reduction 'Bruker SAINT'
_computing_molecular_graphics 'ORTEP-3v2.01 (Farrugia, 1997)'
_computing_publication_material 'SHELXL-2014/7 (Sheldrick, 2014)'
_computing_structure_refinement 'SHELXL-2014/7 (Sheldrick, 2014)'
_computing_structure_solution 'Bruker SHELXTL'
_diffrn_ambient_temperature 123(2)
_diffrn_measured_fraction_theta_full 0.999
_diffrn_measured_fraction_theta_max 0.999
_diffrn_measurement_device_type 'Bruker Apex Kappa-II-CCD-diffractometer'
_diffrn_measurement_method 'phi and omega scans'
_diffrn_radiation_type MoK\a
_diffrn_radiation_wavelength 0.71073
_diffrn_reflns_av_R_equivalents 0.0380
_diffrn_reflns_av_unetI/netI 0.0164
_diffrn_reflns_Laue_measured_fraction_full 0.999
_diffrn_reflns_Laue_measured_fraction_max 0.999
_diffrn_reflns_limit_h_max 28
_diffrn_reflns_limit_h_min -28
_diffrn_reflns_limit_k_max 37
_diffrn_reflns_limit_k_min -37
_diffrn_reflns_limit_l_max 8
_diffrn_reflns_limit_l_min -5
_diffrn_reflns_number 62311
_diffrn_reflns_point_group_measured_fraction_full 0.999
_diffrn_reflns_point_group_measured_fraction_max 0.999
_diffrn_reflns_theta_full 25.242
_diffrn_reflns_theta_max 32.500
_diffrn_reflns_theta_min 2.699
_diffrn_source 'sealed tube'
_exptl_absorpt_coefficient_mu 1.163
_exptl_absorpt_correction_T_max 0.7469
_exptl_absorpt_correction_T_min 0.6540
_exptl_absorpt_correction_type multi-scan
_exptl_absorpt_process_details '(SADABS; Sheldrick, 2004)'
_exptl_crystal_colour colourless
_exptl_crystal_density_diffrn 1.402
_exptl_crystal_description block
_exptl_crystal_F_000 1208
_exptl_crystal_size_max 0.310
_exptl_crystal_size_mid 0.150
_exptl_crystal_size_min 0.120
_refine_diff_density_max 2.038
_refine_diff_density_min -3.510
_refine_diff_density_rms 0.118
_refine_ls_extinction_method none
_refine_ls_goodness_of_fit_ref 1.303
_refine_ls_hydrogen_treatment constr
_refine_ls_matrix_type full
_refine_ls_number_parameters 176
_refine_ls_number_reflns 5162
_refine_ls_number_restraints 0
_refine_ls_restrained_S_all 1.303
_refine_ls_R_factor_all 0.0500
_refine_ls_R_factor_gt 0.0470
_refine_ls_shift/su_max 0.001
_refine_ls_shift/su_mean 0.000
_refine_ls_structure_factor_coef Fsqd
_refine_ls_weighting_details 'w=1/[\s^2^(Fo^2^)+(0.0255P)^2^+6.5144P] where P=(Fo^2^+2Fc^2^)/3'
_refine_ls_weighting_scheme calc
_refine_ls_wR_factor_gt 0.0970
_refine_ls_wR_factor_ref 0.0982
_reflns_Friedel_coverage 0.000
_reflns_number_gt 4899
_reflns_number_total 5162
_reflns_threshold_expression 'I > 2\s(I)'
_cod_data_source_file c9dt00399a2.cif
_cod_data_source_block is_ts033_0506
_cod_depositor_comments 'Adding full bibliography for 7049097--7049105.cif.'
_cod_database_code 7049105
_shelx_shelxl_version_number 2014/7
_shelx_space_group_comment
;
The symmetry employed for this shelxl refinement is uniquely defined
by the following loop, which should always be used as a source of
symmetry information in preference to the above space-group names.
They are only intended as comments.
;
_shelx_estimated_absorpt_t_min 0.714
_shelx_estimated_absorpt_t_max 0.873

loop_
_space_group_symop_operation_xyz
'x, y, z'
'-x+1/2, -y, z+1/2'
'x+1/2, -y+1/2, -z+1/2'
'-x, y+1/2, -z'
'-x, -y, -z'
'x-1/2, y, -z-1/2'
'-x-1/2, y-1/2, z-1/2'
'x, -y-1/2, z'

loop_
_atom_site_label
_atom_site_type_symbol
_atom_site_fract_x
_atom_site_fract_y
_atom_site_fract_z
_atom_site_U_iso_or_equiv
_atom_site_adp_type
_atom_site_occupancy
_atom_site_site_symmetry_order
_atom_site_calc_flag
_atom_site_refinement_flags_posn
_atom_site_refinement_flags_adp
_atom_site_refinement_flags_occupancy
I1 I 0.10985(2) 0.2500 1.21851(4) 0.01795(6) Uani 1 2 d S T P
C1 C 0.20185(16) 0.2500 1.0206(5) 0.0131(5) Uani 1 2 d S T P
C2 C 0.23168(11) 0.20064(8) 0.9576(4) 0.0127(4) Uani 1 1 d . . .
C3 C 0.29207(11) 0.20202(8) 0.8239(4) 0.0140(4) Uani 1 1 d . . .
H3 H 0.3129 0.1689 0.7797 0.017 Uiso 1 1 calc R U .
C4 C 0.32315(17) 0.2500 0.7523(5) 0.0138(5) Uani 1 2 d S T P
C7 C 0.20184(12) 0.14677(8) 1.0388(4) 0.0142(4) Uani 1 1 d . . .
H7 H 0.1891 0.1521 1.2005 0.017 Uiso 1 1 calc R U .
C8 C 0.13439(12) 0.12973(8) 0.9202(4) 0.0158(4) Uani 1 1 d . . .
C9 C 0.11609(13) 0.14792(10) 0.7077(5) 0.0210(4) Uani 1 1 d . . .
H9 H 0.1455 0.1731 0.6326 0.025 Uiso 1 1 calc R U .
C10 C 0.05501(15) 0.12970(11) 0.6033(6) 0.0287(6) Uani 1 1 d . . .
H10 H 0.0430 0.1425 0.4578 0.034 Uiso 1 1 calc R U .
C11 C 0.01155(14) 0.09292(11) 0.7108(7) 0.0354(7) Uani 1 1 d . . .
H11 H -0.0301 0.0804 0.6395 0.043 Uiso 1 1 calc R U .
C12 C 0.02948(14) 0.07481(11) 0.9226(7) 0.0345(7) Uani 1 1 d . . .
H12 H -0.0003 0.0500 0.9980 0.041 Uiso 1 1 calc R U .
C13 C 0.09061(13) 0.09251(10) 1.0267(5) 0.0247(5) Uani 1 1 d . . .
H13 H 0.1027 0.0792 1.1714 0.030 Uiso 1 1 calc R U .
C14 C 0.25589(12) 0.10137(8) 1.0340(4) 0.0139(4) Uani 1 1 d . . .
C15 C 0.26325(13) 0.06767(9) 0.8485(4) 0.0181(4) Uani 1 1 d . . .
H15 H 0.2343 0.0731 0.7203 0.022 Uiso 1 1 calc R U .
C16 C 0.31247(13) 0.02603(9) 0.8482(5) 0.0229(5) Uani 1 1 d . . .
H16 H 0.3171 0.0034 0.7203 0.027 Uiso 1 1 calc R U .
C17 C 0.35457(13) 0.01788(10) 1.0357(6) 0.0272(6) Uani 1 1 d . . .
H17 H 0.3881 -0.0105 1.0366 0.033 Uiso 1 1 calc R U .
C18 C 0.34775(14) 0.05091(12) 1.2209(5) 0.0285(6) Uani 1 1 d . . .
H18 H 0.3767 0.0453 1.3489 0.034 Uiso 1 1 calc R U .
C19 C 0.29848(13) 0.09246(10) 1.2205(4) 0.0212(4) Uani 1 1 d . . .
H19 H 0.2939 0.1149 1.3490 0.025 Uiso 1 1 calc R U .
C20 C 0.39375(17) 0.2500 0.6283(6) 0.0167(6) Uani 1 2 d S T P
C21 C 0.40227(15) 0.20038(11) 0.4782(5) 0.0274(6) Uani 1 1 d . . .
H21A H 0.3644 0.1996 0.3665 0.041 Uiso 1 1 calc R U .
H21B H 0.4001 0.1678 0.5707 0.041 Uiso 1 1 calc R U .
H21C H 0.4478 0.2020 0.4012 0.041 Uiso 1 1 calc R U .
C22 C 0.4516(2) 0.2500 0.8098(7) 0.0279(8) Uani 1 2 d S T P
H22A H 0.4462 0.2818 0.9060 0.042 Uiso 0.5 1 calc R U P
H22B H 0.4475 0.2174 0.9015 0.042 Uiso 0.5 1 calc R U P
H22C H 0.4979 0.2509 0.7375 0.042 Uiso 1 2 calc R U P

loop_
_atom_site_aniso_label
_atom_site_aniso_U_11
_atom_site_aniso_U_22
_atom_site_aniso_U_33
_atom_site_aniso_U_23
_atom_site_aniso_U_13
_atom_site_aniso_U_12
I1 0.01885(10) 0.01363(9) 0.02135(11) 0.000 0.00568(8) 0.000
C1 0.0143(12) 0.0092(11) 0.0158(13) 0.000 -0.0011(10) 0.000
C2 0.0147(8) 0.0078(8) 0.0155(9) 0.0001(7) -0.0011(7) -0.0009(6)
C3 0.0166(9) 0.0075(7) 0.0180(10) -0.0002(7) 0.0016(7) 0.0008(7)
C4 0.0161(12) 0.0114(11) 0.0139(13) 0.000 -0.0002(10) 0.000
C7 0.0188(9) 0.0080(8) 0.0159(9) 0.0014(7) 0.0014(7) -0.0009(7)
C8 0.0144(9) 0.0084(8) 0.0245(11) -0.0007(7) 0.0036(8) -0.0006(7)
C9 0.0190(10) 0.0179(10) 0.0261(11) -0.0018(9) -0.0026(9) -0.0012(8)
C10 0.0236(12) 0.0241(12) 0.0385(15) -0.0128(11) -0.0082(11) 0.0040(10)
C11 0.0157(10) 0.0228(12) 0.068(2) -0.0179(14) -0.0030(13) 0.0000(9)
C12 0.0173(11) 0.0167(11) 0.069(2) -0.0053(13) 0.0128(13) -0.0050(9)
C13 0.0199(10) 0.0125(9) 0.0418(15) 0.0021(10) 0.0098(10) -0.0006(8)
C14 0.0169(9) 0.0066(8) 0.0183(10) 0.0018(7) -0.0009(8) -0.0018(7)
C15 0.0200(10) 0.0119(9) 0.0225(11) -0.0006(8) -0.0023(8) 0.0024(7)
C16 0.0205(11) 0.0126(9) 0.0356(13) -0.0013(9) 0.0021(10) 0.0019(8)
C17 0.0165(10) 0.0180(10) 0.0472(17) 0.0107(11) 0.0011(10) 0.0029(8)
C18 0.0204(11) 0.0305(13) 0.0345(14) 0.0136(11) -0.0095(10) -0.0013(9)
C19 0.0234(11) 0.0192(10) 0.0210(11) 0.0045(9) -0.0055(9) -0.0055(8)
C20 0.0148(13) 0.0109(12) 0.0244(16) 0.000 0.0041(12) 0.000
C21 0.0259(12) 0.0206(11) 0.0355(15) -0.0089(10) 0.0133(11) -0.0029(9)
C22 0.0163(15) 0.039(2) 0.029(2) 0.000 0.0001(14) 0.000

loop_
_atom_type_symbol
_atom_type_description
_atom_type_scat_dispersion_real
_atom_type_scat_dispersion_imag
_atom_type_scat_source
C C 0.0033 0.0016 'International Tables Vol C Tables 4.2.6.8 and 6.1.1.4'
H H 0.0000 0.0000 'International Tables Vol C Tables 4.2.6.8 and 6.1.1.4'
I I -0.4742 1.8119 'International Tables Vol C Tables 4.2.6.8 and 6.1.1.4'

loop_
_geom_angle_atom_site_label_1
_geom_angle_atom_site_label_2
_geom_angle_atom_site_label_3
_geom_angle
_geom_angle_site_symmetry_1
_geom_angle_site_symmetry_3
C2 C1 C2 122.0(3) . 8_565
C2 C1 I1 119.00(14) . .
C2 C1 I1 119.00(14) 8_565 .
C3 C2 C1 117.6(2) . .
C3 C2 C7 120.35(18) . .
C1 C2 C7 122.0(2) . .
C4 C3 C2 122.8(2) . .
C4 C3 H3 118.6 . .
C2 C3 H3 118.6 . .
C3 C4 C3 117.1(3) . 8_565
C3 C4 C20 121.17(14) . .
C3 C4 C20 121.16(14) 8_565 .
C8 C7 C14 110.65(17) . .
C8 C7 C2 114.10(18) . .
C14 C7 C2 112.99(18) . .
C8 C7 H7 106.1 . .
C14 C7 H7 106.1 . .
C2 C7 H7 106.1 . .
C9 C8 C13 118.7(2) . .
C9 C8 C7 122.9(2) . .
C13 C8 C7 118.4(2) . .
C8 C9 C10 120.6(2) . .
C8 C9 H9 119.7 . .
C10 C9 H9 119.7 . .
C11 C10 C9 120.3(3) . .
C11 C10 H10 119.8 . .
C9 C10 H10 119.8 . .
C12 C11 C10 119.2(3) . .
C12 C11 H11 120.4 . .
C10 C11 H11 120.4 . .
C11 C12 C13 120.7(3) . .
C11 C12 H12 119.7 . .
C13 C12 H12 119.7 . .
C12 C13 C8 120.4(3) . .
C12 C13 H13 119.8 . .
C8 C13 H13 119.8 . .
C19 C14 C15 118.5(2) . .
C19 C14 C7 119.6(2) . .
C15 C14 C7 121.8(2) . .
C14 C15 C16 121.0(2) . .
C14 C15 H15 119.5 . .
C16 C15 H15 119.5 . .
C17 C16 C15 119.6(3) . .
C17 C16 H16 120.2 . .
C15 C16 H16 120.2 . .
C18 C17 C16 120.0(2) . .
C18 C17 H17 120.0 . .
C16 C17 H17 120.0 . .
C17 C18 C19 120.2(2) . .
C17 C18 H18 119.9 . .
C19 C18 H18 119.9 . .
C14 C19 C18 120.7(3) . .
C14 C19 H19 119.7 . .
C18 C19 H19 119.7 . .
C21 C20 C21 107.3(3) . 8_565
C21 C20 C4 111.94(18) . .
C21 C20 C4 111.94(18) 8_565 .
C21 C20 C22 109.5(2) . .
C21 C20 C22 109.5(2) 8_565 .
C4 C20 C22 106.7(3) . .
C20 C21 H21A 109.5 . .
C20 C21 H21B 109.5 . .
H21A C21 H21B 109.5 . .
C20 C21 H21C 109.5 . .
H21A C21 H21C 109.5 . .
H21B C21 H21C 109.5 . .
C20 C22 H22A 109.5 . .
C20 C22 H22B 109.5 . .
H22A C22 H22B 109.5 . .
C20 C22 H22C 109.5 . .
H22A C22 H22C 109.5 . .
H22B C22 H22C 109.5 . .

loop_
_geom_bond_atom_site_label_1
_geom_bond_atom_site_label_2
_geom_bond_distance
_geom_bond_site_symmetry_2
I1 C1 2.108(3) .
C1 C2 1.402(3) .
C1 C2 1.402(3) 8_565
C2 C3 1.397(3) .
C2 C7 1.531(3) .
C3 C4 1.397(3) .
C3 H3 0.9500 .
C4 C3 1.397(3) 8_565
C4 C20 1.531(5) .
C7 C8 1.523(3) .
C7 C14 1.526(3) .
C7 H7 1.0000 .
C8 C9 1.387(4) .
C8 C13 1.396(3) .
C9 C10 1.392(4) .
C9 H9 0.9500 .
C10 C11 1.388(5) .
C10 H10 0.9500 .
C11 C12 1.380(5) .
C11 H11 0.9500 .
C12 C13 1.388(4) .
C12 H12 0.9500 .
C13 H13 0.9500 .
C14 C19 1.391(3) .
C14 C15 1.392(3) .
C15 C16 1.395(3) .
C15 H15 0.9500 .
C16 C17 1.388(4) .
C16 H16 0.9500 .
C17 C18 1.379(5) .
C17 H17 0.9500 .
C18 C19 1.393(4) .
C18 H18 0.9500 .
C19 H19 0.9500 .
C20 C21 1.531(3) .
C20 C21 1.531(3) 8_565
C20 C22 1.541(5) .
C21 H21A 0.9800 .
C21 H21B 0.9800 .
C21 H21C 0.9800 .
C22 H22A 0.9800 .
C22 H22B 0.9800 .
C22 H22C 0.9800 .

loop_
_geom_torsion_atom_site_label_1
_geom_torsion_atom_site_label_2
_geom_torsion_atom_site_label_3
_geom_torsion_atom_site_label_4
_geom_torsion
_geom_torsion_site_symmetry_1
_geom_torsion_site_symmetry_4
C2 C1 C2 C3 -1.4(4) 8_565 .
I1 C1 C2 C3 179.13(17) . .
C2 C1 C2 C7 176.03(18) 8_565 .
I1 C1 C2 C7 -3.5(3) . .
C1 C2 C3 C4 0.0(4) . .
C7 C2 C3 C4 -177.4(2) . .
C2 C3 C4 C3 1.3(4) . 8_565
C2 C3 C4 C20 173.1(3) . .
C3 C2 C7 C8 -106.9(2) . .
C1 C2 C7 C8 75.8(3) . .
C3 C2 C7 C14 20.7(3) . .
C1 C2 C7 C14 -156.7(2) . .
C14 C7 C8 C9 -104.8(2) . .
C2 C7 C8 C9 23.9(3) . .
C14 C7 C8 C13 72.5(3) . .
C2 C7 C8 C13 -158.7(2) . .
C13 C8 C9 C10 0.4(4) . .
C7 C8 C9 C10 177.8(2) . .
C8 C9 C10 C11 -0.1(4) . .
C9 C10 C11 C12 0.2(4) . .
C10 C11 C12 C13 -0.8(4) . .
C11 C12 C13 C8 1.1(4) . .
C9 C8 C13 C12 -1.0(4) . .
C7 C8 C13 C12 -178.4(2) . .
C8 C7 C14 C19 -141.9(2) . .
C2 C7 C14 C19 88.7(3) . .
C8 C7 C14 C15 37.0(3) . .
C2 C7 C14 C15 -92.4(3) . .
C19 C14 C15 C16 -0.4(3) . .
C7 C14 C15 C16 -179.3(2) . .
C14 C15 C16 C17 0.3(4) . .
C15 C16 C17 C18 -0.1(4) . .
C16 C17 C18 C19 0.2(4) . .
C15 C14 C19 C18 0.4(3) . .
C7 C14 C19 C18 179.4(2) . .
C17 C18 C19 C14 -0.3(4) . .
C3 C4 C20 C21 34.0(4) . .
C3 C4 C20 C21 -154.5(3) 8_565 .
C3 C4 C20 C21 154.5(3) . 8_565
C3 C4 C20 C21 -34.0(4) 8_565 8_565
C3 C4 C20 C22 -85.7(3) . .
C3 C4 C20 C22 85.7(3) 8_565 .
